data_1531931
loop_
_publ_author_name
'Narten, A.H.'

_publ_section_title
;
 Diffraction pattern and structure of noncrystalline Be F2 and Si O2 at 25
 C
;
_journal_name_full 'Journal of Chemical Physics'
_journal_page_first 1905
_journal_page_last 1909
_journal_volume 56
_journal_year 1972
_chemical_formula_sum 'Be F2'
_space_group_IT_number 180
_symmetry_space_group_name_Hall 'P 62 2 (0 0 4)'
_symmetry_space_group_name_H-M 'P 62 2 2'
_cell_angle_alpha 90
_cell_angle_beta 90
_cell_angle_gamma 120
_cell_formula_units_Z 3
_cell_length_a 4.9
_cell_length_b 4.9
_cell_length_c 5.38
_cell_volume 111.868
_citation_journal_id_ASTM JCPSA6
_cod_data_source_file Narten_JCPSA6_1972_260.cif
_cod_data_source_block Be1F2
_cod_original_cell_volume 111.8678
_cod_original_sg_symbol_Hall 'P 62 2 (x,y,z+1/3)'
_cod_original_formula_sum 'Be1 F2'
_cod_database_code 1531931

loop_
_symmetry_equiv_pos_as_xyz
x,y,z
x-y,x,z+1/3
-y,x-y,z+2/3
-x,-y,z
-x+y,-x,z+1/3
y,-x+y,z+2/3
-y,-x,-z+2/3
x-y,-y,-z
x,x-y,-z+1/3
y,x,-z+2/3
-x+y,y,-z
-x,-x+y,-z+1/3

loop_
_atom_site_label
_atom_site_type_symbol
_atom_site_fract_x
_atom_site_fract_y
_atom_site_fract_z
_atom_site_occupancy
_atom_site_U_iso_or_equiv
Be1 Be+2 0.5 0 0 1 0.0
F1 F-1 0.211 0.422 0.5 1 0.0
